data_4343178
loop_
_publ_author_name
'Kreider-Mueller, Ava'
'Quinlivan, Patrick J.'
'Owen, Jonathan S.'
'Parkin, Gerard'

_publ_section_title
;
 Synthesis and Structures of Cadmium Carboxylate and Thiocarboxylate
 Compounds with a Sulfur-Rich Coordination Environment: Carboxylate
 Exchange Kinetics Involving
 Tris(2-mercapto-1-t-butylimidazolyl)hydroborato Cadmium Complexes,
 [Tm(Bu(t))]Cd(O2CR).
;
_journal_issue 8
_journal_name_full 'Inorganic chemistry'
_journal_page_first 3835
_journal_page_last 3850
_journal_paper_doi 10.1021/acs.inorgchem.5b00017
_journal_volume 54
_journal_year 2015
_chemical_formula_sum 'C31 H45 B Cd N6 O2 S3'
_chemical_formula_weight 753.12
_chemical_name_systematic
; 
 ? 
;
_space_group_IT_number 14
_symmetry_cell_setting monoclinic
_symmetry_space_group_name_Hall '-P 2ybc'
_symmetry_space_group_name_H-M 'P 1 21/c 1'
_atom_sites_solution_hydrogens geom
_atom_sites_solution_primary direct
_atom_sites_solution_secondary difmap
_audit_creation_method SHELXL-97
_cell_angle_alpha 90.00
_cell_angle_beta 97.844(2)
_cell_angle_gamma 90.00
_cell_formula_units_Z 4
_cell_length_a 19.603(3)
_cell_length_b 11.4701(15)
_cell_length_c 15.472(2)
_cell_measurement_reflns_used 6348
_cell_measurement_temperature 150(2)
_cell_measurement_theta_max 26.87
_cell_measurement_theta_min 2.22
_cell_volume 3446.3(8)
_computing_cell_refinement 'Bruker SAINT'
_computing_data_collection 'Bruker APEX2'
_computing_data_reduction 'Bruker SAINT'
_computing_molecular_graphics 'Bruker SHELXTL'
_computing_publication_material 'Bruker SHELXTL'
_computing_structure_refinement 'SHELXL-97 (Sheldrick, 2008)'
_computing_structure_solution 'SHELXS-97 (Sheldrick, 2008)'
_diffrn_ambient_temperature 150(2)
_diffrn_measured_fraction_theta_full 0.994
_diffrn_measured_fraction_theta_max 0.994
_diffrn_measurement_device_type 'Bruker APEX-II CCD'
_diffrn_measurement_method '\f and \w scans'
_diffrn_radiation_monochromator graphite
_diffrn_radiation_source 'fine-focus sealed tube'
_diffrn_radiation_type MoK\a
_diffrn_radiation_wavelength 0.71073
_diffrn_reflns_av_R_equivalents 0.1691
_diffrn_reflns_av_sigmaI/netI 0.1472
_diffrn_reflns_limit_h_max 28
_diffrn_reflns_limit_h_min -28
_diffrn_reflns_limit_k_max 16
_diffrn_reflns_limit_k_min -16
_diffrn_reflns_limit_l_max 22
_diffrn_reflns_limit_l_min -22
_diffrn_reflns_number 54741
_diffrn_reflns_theta_full 30.83
_diffrn_reflns_theta_max 30.83
_diffrn_reflns_theta_min 2.06
_exptl_absorpt_coefficient_mu 0.853
_exptl_absorpt_correction_T_max 0.9749
_exptl_absorpt_correction_T_min 0.8899
_exptl_absorpt_correction_type empirical
_exptl_absorpt_process_details sadabs
_exptl_crystal_colour colorless
_exptl_crystal_density_diffrn 1.451
_exptl_crystal_density_method 'not measured'
_exptl_crystal_description plate
_exptl_crystal_F_000 1560
_exptl_crystal_size_max 0.14
_exptl_crystal_size_mid 0.07
_exptl_crystal_size_min 0.03
_refine_diff_density_max 1.019
_refine_diff_density_min -0.817
_refine_diff_density_rms 0.121
_refine_ls_extinction_method none
_refine_ls_goodness_of_fit_ref 1.012
_refine_ls_hydrogen_treatment mixed
_refine_ls_matrix_type full
_refine_ls_number_parameters 410
_refine_ls_number_reflns 10769
_refine_ls_number_restraints 0
_refine_ls_restrained_S_all 1.012
_refine_ls_R_factor_all 0.1699
_refine_ls_R_factor_gt 0.0660
_refine_ls_shift/su_max 0.000
_refine_ls_shift/su_mean 0.000
_refine_ls_structure_factor_coef Fsqd
_refine_ls_weighting_details 'calc w=1/[\s^2^(Fo^2^)+(0.0350P)^2^+0.0000P] where P=(Fo^2^+2Fc^2^)/3'
_refine_ls_weighting_scheme calc
_refine_ls_wR_factor_gt 0.1035
_refine_ls_wR_factor_ref 0.1312
_reflns_number_gt 5027
_reflns_number_total 10769
_reflns_threshold_expression >2sigma(I)
_cod_data_source_file ic5b00017_si_007.cif
_cod_data_source_block tmcdps10
_cod_depositor_comments
;
The following automatic conversions were performed:

'_symmetry_cell_setting' value 'Monoclinic' changed to 'monoclinic'
according to
/usr/data/users/saulius/crontab/automatic-downloads/current/ACS/lib/dictionaries/cif_core.dic
dictionary named 'cif_core.dic' version 2.4.2 from 2011-04-26.

Automatic conversion script
Id: cif_fix_values 3271 2015-04-21 07:52:19Z andrius 
;
_cod_original_cell_volume 3446.5(8)
_cod_original_sg_symbol_H-M P2(1)/c
_cod_database_code 4343178

loop_
_symmetry_equiv_pos_as_xyz
'x, y, z'
'-x, y+1/2, -z+1/2'
'-x, -y, -z'
'x, -y-1/2, z-1/2'

loop_
_atom_site_label
_atom_site_type_symbol
_atom_site_fract_x
_atom_site_fract_y
_atom_site_fract_z
_atom_site_U_iso_or_equiv
_atom_site_adp_type
_atom_site_occupancy
_atom_site_symmetry_multiplicity
_atom_site_calc_flag
_atom_site_refinement_flags
Cd Cd 0.254070(17) 0.49042(3) 0.38724(2) 0.03108(11) Uani 1 1 d .
B B 0.1757(3) 0.5604(5) 0.5875(3) 0.0329(13) Uani 1 1 d .
H H 0.1544(18) 0.587(3) 0.648(2) 0.015(10) Uiso 1 1 d .
O1 O 0.2782(2) 0.4148(4) 0.2612(3) 0.0855(16) Uani 1 1 d .
O2 O 0.3466(2) 0.5538(4) 0.3067(3) 0.0699(12) Uani 1 1 d .
S1 S 0.32287(6) 0.43700(11) 0.53127(7) 0.0310(3) Uani 1 1 d .
S2 S 0.21543(6) 0.70001(11) 0.40165(8) 0.0354(3) Uani 1 1 d .
S3 S 0.13912(6) 0.38501(12) 0.40638(8) 0.0373(3) Uani 1 1 d .
N11 N 0.25054(18) 0.6080(3) 0.6034(2) 0.0284(9) Uani 1 1 d .
N12 N 0.36275(18) 0.6344(3) 0.6251(2) 0.0277(9) Uani 1 1 d .
N21 N 0.12816(18) 0.6197(3) 0.5111(2) 0.0320(9) Uani 1 1 d .
N22 N 0.07390(19) 0.6901(3) 0.3896(2) 0.0331(9) Uani 1 1 d .
N31 N 0.17284(18) 0.4268(3) 0.5815(2) 0.0318(9) Uani 1 1 d .
N32 N 0.16245(19) 0.2410(3) 0.5506(3) 0.0360(10) Uani 1 1 d .
C11 C 0.3116(2) 0.5638(4) 0.5871(3) 0.0275(10) Uani 1 1 d .
C12 C 0.2641(3) 0.7072(4) 0.6517(3) 0.0387(12) Uani 1 1 d .
H12A H 0.2307 0.7562 0.6722 0.046 Uiso 1 1 calc R
C13 C 0.3324(2) 0.7240(4) 0.6654(3) 0.0365(12) Uani 1 1 d .
H13A H 0.3557 0.7865 0.6972 0.044 Uiso 1 1 calc R
C14 C 0.4386(2) 0.6238(4) 0.6227(3) 0.0342(11) Uani 1 1 d .
C15 C 0.4517(2) 0.6349(4) 0.5282(3) 0.0414(13) Uani 1 1 d .
H15A H 0.4365 0.7118 0.5056 0.062 Uiso 1 1 calc R
H15B H 0.4261 0.5742 0.4929 0.062 Uiso 1 1 calc R
H15C H 0.5011 0.6257 0.5252 0.062 Uiso 1 1 calc R
C16 C 0.4753(2) 0.7224(5) 0.6757(3) 0.0497(15) Uani 1 1 d .
H16A H 0.4595 0.7974 0.6500 0.074 Uiso 1 1 calc R
H16B H 0.5251 0.7151 0.6756 0.074 Uiso 1 1 calc R
H16C H 0.4650 0.7183 0.7359 0.074 Uiso 1 1 calc R
C17 C 0.4644(2) 0.5077(4) 0.6632(3) 0.0408(12) Uani 1 1 d .
H17A H 0.4549 0.5041 0.7237 0.061 Uiso 1 1 calc R
H17B H 0.5141 0.5012 0.6620 0.061 Uiso 1 1 calc R
H17C H 0.4407 0.4434 0.6298 0.061 Uiso 1 1 calc R
C21 C 0.1376(2) 0.6692(4) 0.4348(3) 0.0317(11) Uani 1 1 d .
C22 C 0.0579(2) 0.6115(4) 0.5142(3) 0.0348(12) Uani 1 1 d .
H22A H 0.0369 0.5811 0.5613 0.042 Uiso 1 1 calc R
C23 C 0.0249(2) 0.6538(4) 0.4397(3) 0.0371(12) Uani 1 1 d .
H23A H -0.0236 0.6581 0.4239 0.045 Uiso 1 1 calc R
C24 C 0.0576(3) 0.7407(5) 0.2998(3) 0.0401(13) Uani 1 1 d .
C25 C 0.0854(3) 0.6620(5) 0.2342(3) 0.0473(14) Uani 1 1 d .
H25A H 0.1355 0.6565 0.2481 0.071 Uiso 1 1 calc R
H25B H 0.0734 0.6943 0.1755 0.071 Uiso 1 1 calc R
H25C H 0.0651 0.5841 0.2366 0.071 Uiso 1 1 calc R
C26 C -0.0208(3) 0.7481(6) 0.2765(3) 0.0641(18) Uani 1 1 d .
H26A H -0.0397 0.7985 0.3185 0.096 Uiso 1 1 calc R
H26B H -0.0407 0.6699 0.2783 0.096 Uiso 1 1 calc R
H26C H -0.0322 0.7805 0.2177 0.096 Uiso 1 1 calc R
C27 C 0.0873(3) 0.8627(5) 0.3006(3) 0.0566(16) Uani 1 1 d .
H27A H 0.1376 0.8585 0.3120 0.085 Uiso 1 1 calc R
H27B H 0.0701 0.9086 0.3465 0.085 Uiso 1 1 calc R
H27C H 0.0733 0.8998 0.2439 0.085 Uiso 1 1 calc R
C31 C 0.1580(2) 0.3504(4) 0.5151(3) 0.0345(12) Uani 1 1 d .
C32 C 0.1873(2) 0.3640(5) 0.6576(3) 0.0403(13) Uani 1 1 d .
H32A H 0.1996 0.3965 0.7141 0.048 Uiso 1 1 calc R
C33 C 0.1815(2) 0.2516(5) 0.6399(3) 0.0436(13) Uani 1 1 d .
H33A H 0.1890 0.1895 0.6808 0.052 Uiso 1 1 calc R
C34 C 0.1463(3) 0.1275(5) 0.5048(4) 0.0451(14) Uani 1 1 d .
C35 C 0.0714(3) 0.1286(5) 0.4632(4) 0.0565(16) Uani 1 1 d .
H35A H 0.0416 0.1364 0.5087 0.085 Uiso 1 1 calc R
H35B H 0.0608 0.0556 0.4313 0.085 Uiso 1 1 calc R
H35C H 0.0637 0.1945 0.4227 0.085 Uiso 1 1 calc R
C36 C 0.1560(3) 0.0280(5) 0.5706(4) 0.073(2) Uani 1 1 d .
H36A H 0.1267 0.0412 0.6162 0.110 Uiso 1 1 calc R
H36C H 0.2043 0.0246 0.5970 0.110 Uiso 1 1 calc R
H36D H 0.1431 -0.0458 0.5409 0.110 Uiso 1 1 calc R
C37 C 0.1956(3) 0.1079(5) 0.4380(4) 0.0504(15) Uani 1 1 d .
H37C H 0.1872 0.1665 0.3918 0.076 Uiso 1 1 calc R
H37D H 0.1882 0.0298 0.4127 0.076 Uiso 1 1 calc R
H37A H 0.2432 0.1145 0.4668 0.076 Uiso 1 1 calc R
C41 C 0.3266(3) 0.4760(5) 0.2519(3) 0.0405(13) Uani 1 1 d .
C42 C 0.3639(3) 0.4686(5) 0.1716(3) 0.0492(15) Uani 1 1 d .
H42A H 0.3365 0.5115 0.1233 0.059 Uiso 1 1 calc R
H42B H 0.4088 0.5089 0.1849 0.059 Uiso 1 1 calc R
C43 C 0.3766(3) 0.3497(5) 0.1411(3) 0.0521(15) Uani 1 1 d .
H43A H 0.3321 0.3146 0.1158 0.062 Uiso 1 1 calc R
H43B H 0.3958 0.3015 0.1917 0.062 Uiso 1 1 calc R
C44 C 0.4264(2) 0.3466(4) 0.0724(3) 0.0367(12) Uani 1 1 d .
H44A H 0.4684 0.3908 0.0951 0.044 Uiso 1 1 calc R
H44B H 0.4402 0.2648 0.0643 0.044 Uiso 1 1 calc R
C45 C 0.3974(2) 0.3963(4) -0.0155(3) 0.0341(12) Uani 1 1 d .
C46 C 0.3948(3) 0.5153(5) -0.0314(3) 0.0444(13) Uani 1 1 d .
H46A H 0.4144 0.5668 0.0133 0.053 Uiso 1 1 calc R
C47 C 0.3649(3) 0.5618(5) -0.1095(3) 0.0491(14) Uani 1 1 d .
H47A H 0.3632 0.6438 -0.1182 0.059 Uiso 1 1 calc R
C48 C 0.3375(3) 0.4867(5) -0.1751(3) 0.0450(13) Uani 1 1 d .
H48A H 0.3160 0.5171 -0.2292 0.054 Uiso 1 1 calc R
C49 C 0.3411(2) 0.3687(5) -0.1623(3) 0.0390(12) Uani 1 1 d .
H49A H 0.3234 0.3176 -0.2083 0.047 Uiso 1 1 calc R
C410 C 0.3703(2) 0.3232(4) -0.0830(3) 0.0356(12) Uani 1 1 d .
H41A H 0.3718 0.2411 -0.0747 0.043 Uiso 1 1 calc R

loop_
_atom_site_aniso_label
_atom_site_aniso_U_11
_atom_site_aniso_U_22
_atom_site_aniso_U_33
_atom_site_aniso_U_23
_atom_site_aniso_U_13
_atom_site_aniso_U_12
Cd 0.02895(17) 0.0440(2) 0.02113(16) -0.00305(17) 0.00651(12) -0.00227(18)
B 0.025(3) 0.055(4) 0.020(3) 0.002(3) 0.004(2) 0.002(3)
O1 0.113(4) 0.103(4) 0.049(3) -0.040(2) 0.043(3) -0.062(3)
O2 0.055(3) 0.111(4) 0.047(2) -0.005(2) 0.021(2) -0.013(2)
S1 0.0303(6) 0.0368(7) 0.0260(6) -0.0035(5) 0.0042(5) 0.0027(5)
S2 0.0272(7) 0.0421(8) 0.0394(7) 0.0026(6) 0.0132(5) -0.0013(6)
S3 0.0336(7) 0.0507(8) 0.0268(7) -0.0004(6) 0.0017(5) -0.0105(6)
N11 0.026(2) 0.035(2) 0.025(2) -0.0042(17) 0.0046(16) 0.0022(18)
N12 0.026(2) 0.034(2) 0.023(2) -0.0036(17) 0.0040(16) 0.0009(17)
N21 0.022(2) 0.041(3) 0.034(2) -0.0044(18) 0.0092(17) -0.0013(18)
N22 0.027(2) 0.045(3) 0.028(2) -0.0003(18) 0.0076(17) 0.0017(19)
N31 0.028(2) 0.043(3) 0.024(2) 0.0028(19) 0.0032(17) -0.0023(19)
N32 0.029(2) 0.039(3) 0.041(3) 0.003(2) 0.0110(19) -0.0030(19)
C11 0.030(3) 0.035(3) 0.018(2) 0.000(2) 0.0043(19) 0.001(2)
C12 0.040(3) 0.041(3) 0.036(3) -0.010(2) 0.009(2) 0.008(2)
C13 0.037(3) 0.037(3) 0.035(3) -0.011(2) 0.003(2) 0.001(2)
C14 0.023(2) 0.045(3) 0.034(3) -0.004(2) 0.003(2) -0.006(2)
C15 0.039(3) 0.050(3) 0.037(3) 0.004(2) 0.013(2) -0.002(3)
C16 0.031(3) 0.070(4) 0.046(3) -0.015(3) 0.000(2) -0.011(3)
C17 0.033(3) 0.056(3) 0.031(2) 0.007(3) -0.004(2) 0.005(3)
C21 0.030(3) 0.038(3) 0.027(3) 0.000(2) 0.007(2) 0.002(2)
C22 0.022(2) 0.052(3) 0.032(3) 0.005(2) 0.010(2) 0.000(2)
C23 0.017(2) 0.053(3) 0.043(3) 0.005(3) 0.010(2) 0.005(2)
C24 0.038(3) 0.051(3) 0.030(3) 0.004(2) 0.005(2) 0.011(3)
C25 0.047(3) 0.060(4) 0.034(3) -0.006(3) 0.002(3) 0.004(3)
C26 0.046(4) 0.108(5) 0.038(3) 0.015(3) 0.002(3) 0.025(4)
C27 0.082(4) 0.051(4) 0.040(3) 0.008(3) 0.019(3) 0.019(3)
C31 0.026(3) 0.045(3) 0.033(3) 0.004(2) 0.005(2) -0.011(2)
C32 0.036(3) 0.061(4) 0.026(3) 0.008(3) 0.011(2) 0.002(3)
C33 0.039(3) 0.055(4) 0.039(3) 0.014(3) 0.012(2) 0.005(3)
C34 0.038(3) 0.040(3) 0.062(4) 0.004(3) 0.020(3) 0.000(2)
C35 0.034(3) 0.058(4) 0.080(4) -0.015(3) 0.016(3) -0.012(3)
C36 0.082(5) 0.049(4) 0.094(5) 0.017(4) 0.032(4) -0.002(3)
C37 0.039(3) 0.054(4) 0.063(4) -0.003(3) 0.022(3) -0.006(3)
C41 0.046(3) 0.044(3) 0.034(3) -0.008(2) 0.019(2) 0.001(3)
C42 0.067(4) 0.053(4) 0.031(3) 0.010(2) 0.018(3) 0.005(3)
C43 0.054(4) 0.072(4) 0.032(3) 0.011(3) 0.011(3) 0.021(3)
C44 0.034(3) 0.050(3) 0.027(3) 0.001(2) 0.009(2) 0.003(2)
C45 0.030(3) 0.048(3) 0.028(3) -0.001(2) 0.015(2) -0.004(2)
C46 0.048(3) 0.052(4) 0.035(3) -0.006(3) 0.011(2) -0.011(3)
C47 0.063(4) 0.050(4) 0.036(3) 0.008(3) 0.012(3) -0.007(3)
C48 0.049(3) 0.054(4) 0.034(3) 0.010(3) 0.013(2) 0.007(3)
C49 0.037(3) 0.056(4) 0.025(3) -0.008(2) 0.007(2) 0.002(3)
C410 0.032(3) 0.044(3) 0.034(3) -0.004(2) 0.017(2) 0.002(2)

loop_
_atom_type_symbol
_atom_type_description
_atom_type_scat_dispersion_real
_atom_type_scat_dispersion_imag
_atom_type_scat_source
C C 0.0033 0.0016 'International Tables Vol C Tables 4.2.6.8 and 6.1.1.4'
H H 0.0000 0.0000 'International Tables Vol C Tables 4.2.6.8 and 6.1.1.4'
B B 0.0013 0.0007 'International Tables Vol C Tables 4.2.6.8 and 6.1.1.4'
N N 0.0061 0.0033 'International Tables Vol C Tables 4.2.6.8 and 6.1.1.4'
O O 0.0106 0.0060 'International Tables Vol C Tables 4.2.6.8 and 6.1.1.4'
S S 0.1246 0.1234 'International Tables Vol C Tables 4.2.6.8 and 6.1.1.4'
Cd Cd -0.8075 1.2024 'International Tables Vol C Tables 4.2.6.8 and 6.1.1.4'

loop_
_geom_angle_atom_site_label_1
_geom_angle_atom_site_label_2
_geom_angle_atom_site_label_3
_geom_angle
O1 Cd O2 54.08(14)
O1 Cd S1 121.61(14)
O2 Cd S1 100.26(10)
O1 Cd S2 122.92(13)
O2 Cd S2 90.81(11)
S1 Cd S2 106.43(4)
O1 Cd S3 101.97(11)
O2 Cd S3 155.10(10)
S1 Cd S3 98.82(4)
S2 Cd S3 98.98(4)
O1 Cd C41 26.28(14)
O2 Cd C41 27.79(14)
S1 Cd C41 113.43(12)
S2 Cd C41 108.78(12)
S3 Cd C41 128.00(13)
N31 B N11 112.7(4)
N31 B N21 112.2(4)
N11 B N21 114.9(4)
C41 O1 Cd 98.1(3)
C41 O2 Cd 87.0(3)
C11 S1 Cd 98.55(15)
C21 S2 Cd 96.89(16)
C31 S3 Cd 98.27(15)
C11 N11 C12 107.5(4)
C11 N11 B 132.7(4)
C12 N11 B 119.2(4)
C11 N12 C13 107.5(4)
C11 N12 C14 128.1(4)
C13 N12 C14 124.3(4)
C21 N21 C22 108.3(4)
C21 N21 B 135.3(4)
C22 N21 B 116.0(4)
C21 N22 C23 108.5(4)
C21 N22 C24 127.4(4)
C23 N22 C24 124.1(4)
C31 N31 C32 108.0(4)
C31 N31 B 134.0(4)
C32 N31 B 118.0(4)
C31 N32 C33 108.3(4)
C31 N32 C34 127.7(4)
C33 N32 C34 124.0(4)
N11 C11 N12 108.4(4)
N11 C11 S1 125.9(3)
N12 C11 S1 125.7(3)
C13 C12 N11 108.8(4)
C12 C13 N12 107.8(4)
N12 C14 C16 108.9(4)
N12 C14 C15 108.4(4)
C16 C14 C15 109.1(4)
N12 C14 C17 109.5(4)
C16 C14 C17 108.8(4)
C15 C14 C17 112.1(4)
N21 C21 N22 107.4(4)
N21 C21 S2 125.8(4)
N22 C21 S2 126.8(3)
C23 C22 N21 108.2(4)
C22 C23 N22 107.6(4)
N22 C24 C27 108.4(4)
N22 C24 C25 109.8(4)
C27 C24 C25 112.5(4)
N22 C24 C26 108.7(4)
C27 C24 C26 108.9(5)
C25 C24 C26 108.4(4)
N31 C31 N32 107.2(4)
N31 C31 S3 126.1(4)
N32 C31 S3 126.7(4)
C33 C32 N31 109.4(5)
C32 C33 N32 107.2(5)
N32 C34 C35 108.9(4)
N32 C34 C36 109.7(5)
C35 C34 C36 108.3(5)
N32 C34 C37 109.7(4)
C35 C34 C37 112.3(5)
C36 C34 C37 108.0(4)
O1 C41 O2 120.9(5)
O1 C41 C42 122.5(5)
O2 C41 C42 116.6(5)
O1 C41 Cd 55.6(3)
O2 C41 Cd 65.2(3)
C42 C41 Cd 176.8(4)
C43 C42 C41 115.5(4)
C42 C43 C44 113.1(5)
C45 C44 C43 114.6(4)
C46 C45 C410 117.4(5)
C46 C45 C44 122.0(4)
C410 C45 C44 120.5(5)
C47 C46 C45 122.6(5)
C46 C47 C48 118.6(5)
C49 C48 C47 120.2(5)
C48 C49 C410 120.6(5)
C49 C410 C45 120.6(5)

loop_
_geom_bond_atom_site_label_1
_geom_bond_atom_site_label_2
_geom_bond_distance
Cd O1 2.244(4)
Cd O2 2.447(4)
Cd S1 2.5179(12)
Cd S2 2.5394(13)
Cd S3 2.6095(13)
Cd C41 2.691(5)
B N31 1.535(7)
B N11 1.553(6)
B N21 1.558(6)
O1 C41 1.204(6)
O2 C41 1.257(6)
S1 C11 1.721(5)
S2 C21 1.712(5)
S3 C31 1.719(5)
N11 C11 1.355(5)
N11 C12 1.368(6)
N12 C11 1.359(5)
N12 C13 1.378(5)
N12 C14 1.498(5)
N21 C21 1.345(5)
N21 C22 1.388(5)
N22 C21 1.366(5)
N22 C23 1.379(5)
N22 C24 1.500(6)
N31 C31 1.351(6)
N31 C32 1.377(6)
N32 C31 1.367(6)
N32 C33 1.387(6)
N32 C34 1.495(6)
C12 C13 1.339(6)
C14 C16 1.520(6)
C14 C15 1.524(6)
C14 C17 1.528(6)
C22 C23 1.334(6)
C24 C27 1.515(7)
C24 C25 1.515(7)
C24 C26 1.531(7)
C32 C33 1.320(7)
C34 C35 1.520(7)
C34 C36 1.524(7)
C34 C37 1.525(7)
C41 C42 1.529(7)
C42 C43 1.475(7)
C43 C44 1.539(6)
C44 C45 1.512(6)
C45 C46 1.387(7)
C45 C410 1.387(6)
C46 C47 1.376(7)
C47 C48 1.383(7)
C48 C49 1.368(7)
C49 C410 1.384(6)
